data_7021370
loop_
_publ_author_name
'Suttil, James A.'
'Shaw, Miranda F.'
'McGuinness, David S.'
'Gardiner, Michael G.'
'Evans, Stephen J.'

_publ_section_title
;
 Synthesis of Ti(iv) complexes of donor-functionalised phenoxy-imine
 tridentates and their evaluation in ethylene oligomerisation and
 polymerisation.
;
_journal_issue 25
_journal_name_full 'Dalton transactions (Cambridge, England : 2003)'
_journal_page_first 9129
_journal_page_last 9138
_journal_paper_doi 10.1039/c3dt32465f
_journal_volume 42
_journal_year 2013
_chemical_formula_moiety '2(C16 H24 Cl3 N O2 Ti), C H2 Cl2'
_chemical_formula_sum 'C16.5 H25 Cl4 N O2 Ti'
_chemical_formula_weight 459.07
_chemical_name_systematic
;
?
;
_space_group_IT_number 2
_symmetry_cell_setting triclinic
_symmetry_Int_Tables_number 2
_symmetry_space_group_name_Hall '-P 1'
_symmetry_space_group_name_H-M 'P -1'
_atom_sites_solution_hydrogens geom
_atom_sites_solution_primary direct
_atom_sites_solution_secondary difmap
_audit_creation_method SHELXL-97
_cell_angle_alpha 90.003(2)
_cell_angle_beta 103.428(5)
_cell_angle_gamma 103.650(7)
_cell_formula_units_Z 4
_cell_length_a 8.1970(18)
_cell_length_b 16.344(3)
_cell_length_c 16.526(2)
_cell_measurement_reflns_used 34919
_cell_measurement_temperature 100(2)
_cell_measurement_theta_max 26.54
_cell_measurement_theta_min 1.27
_cell_volume 2089.1(7)
_computing_cell_refinement XDS
_computing_data_collection BLU-ICE
_computing_data_reduction XDS
_computing_molecular_graphics
;
'X-SEED (Barbour, 2008) and ORTEPIII (Farrugia, 1998)'
;
_computing_publication_material 'WinGX (Farrugia, 1999)'
_computing_structure_refinement 'SHELXL-97 (Sheldrick, 1997)'
_computing_structure_solution 'SHELXS-97 (Sheldrick, 1990)'
_diffrn_ambient_temperature 100(2)
_diffrn_detector_area_resol_mean 'ADSC Q210'
_diffrn_measured_fraction_theta_full 0.881
_diffrn_measured_fraction_theta_max 0.881
_diffrn_measurement_device_type '3-BM1 Australian Synchrotron'
_diffrn_measurement_method Rotation
_diffrn_radiation_monochromator Si<111>
_diffrn_radiation_source 'synchrotron BM'
_diffrn_radiation_type Synchrotron
_diffrn_radiation_wavelength 0.71085
_diffrn_reflns_av_R_equivalents 0.0250
_diffrn_reflns_av_sigmaI/netI 0.0227
_diffrn_reflns_limit_h_max 10
_diffrn_reflns_limit_h_min -10
_diffrn_reflns_limit_k_max 20
_diffrn_reflns_limit_k_min -20
_diffrn_reflns_limit_l_max 20
_diffrn_reflns_limit_l_min -20
_diffrn_reflns_number 28454
_diffrn_reflns_theta_full 26.54
_diffrn_reflns_theta_max 26.54
_diffrn_reflns_theta_min 1.27
_exptl_absorpt_coefficient_mu 0.931
_exptl_absorpt_correction_type none
_exptl_crystal_colour red
_exptl_crystal_density_diffrn 1.460
_exptl_crystal_density_method 'not measured'
_exptl_crystal_description needle
_exptl_crystal_F_000 948
_exptl_crystal_size_max 0.10
_exptl_crystal_size_mid 0.03
_exptl_crystal_size_min 0.03
_refine_diff_density_max 2.094
_refine_diff_density_min -2.144
_refine_diff_density_rms 0.144
_refine_ls_extinction_method none
_refine_ls_goodness_of_fit_ref 1.062
_refine_ls_hydrogen_treatment constr
_refine_ls_matrix_type full
_refine_ls_number_parameters 444
_refine_ls_number_reflns 7664
_refine_ls_number_restraints 6
_refine_ls_restrained_S_all 1.065
_refine_ls_R_factor_all 0.0819
_refine_ls_R_factor_gt 0.0796
_refine_ls_shift/su_max 0.000
_refine_ls_shift/su_mean 0.000
_refine_ls_structure_factor_coef Fsqd
_refine_ls_weighting_details 'calc w=1/[\s^2^(Fo^2^)+(0.1145P)^2^+13.3402P] where P=(Fo^2^+2Fc^2^)/3'
_refine_ls_weighting_scheme calc
_refine_ls_wR_factor_gt 0.2214
_refine_ls_wR_factor_ref 0.2232
_reflns_number_gt 7257
_reflns_number_total 7664
_reflns_threshold_expression >2sigma(I)
_cod_data_source_file c3dt32465f.txt
_cod_data_source_block d:\as16js00
_cod_original_formula_sum 'C16.50 H25 Cl4 N O2 Ti'
_cod_database_code 7021370

loop_
_symmetry_equiv_pos_as_xyz
'x, y, z'
'-x, -y, -z'

loop_
_atom_site_label
_atom_site_type_symbol
_atom_site_fract_x
_atom_site_fract_y
_atom_site_fract_z
_atom_site_U_iso_or_equiv
_atom_site_adp_type
_atom_site_occupancy
_atom_site_symmetry_multiplicity
_atom_site_calc_flag
_atom_site_refinement_flags
_atom_site_disorder_assembly
_atom_site_disorder_group
Ti1 Ti 0.05991(11) 0.35113(5) 0.36098(5) 0.0183(2) Uani 1 1 d . . .
Ti2 Ti 0.32543(11) 0.11951(5) -0.15426(6) 0.0197(2) Uani 1 1 d . . .
Cl1 Cl 0.25160(17) 0.48286(8) 0.39666(8) 0.0286(3) Uani 1 1 d . . .
Cl2 Cl -0.17596(16) 0.40742(7) 0.34226(8) 0.0240(3) Uani 1 1 d . . .
Cl3 Cl -0.12042(18) 0.21514(7) 0.34277(8) 0.0298(3) Uani 1 1 d . . .
Cl4 Cl 0.26245(18) 0.10218(8) -0.02440(8) 0.0281(3) Uani 1 1 d . . .
Cl5 Cl 0.61639(16) 0.14206(8) -0.09825(9) 0.0292(3) Uani 1 1 d . . .
Cl6 Cl 0.3649(2) 0.11031(10) -0.28877(9) 0.0397(4) Uani 1 1 d . . .
Cl7 Cl -0.2027(4) 0.13224(16) 0.55128(15) 0.0748(7) Uani 1 1 d D . .
Cl8 Cl -0.4813(4) 0.07333(18) 0.40405(19) 0.0835(7) Uani 1 1 d D . .
O1 O 0.0978(5) 0.3442(2) 0.2594(2) 0.0219(7) Uani 1 1 d . . .
O2 O 0.0935(5) 0.3388(2) 0.4913(2) 0.0258(8) Uani 1 1 d . . .
O3 O 0.2949(5) 0.2239(2) -0.1633(3) 0.0268(8) Uani 1 1 d . . .
O4 O 0.2615(5) -0.0144(2) -0.1647(2) 0.0211(7) Uani 1 1 d . . .
N1 N 0.2842(6) 0.2994(2) 0.4003(2) 0.0205(8) Uani 1 1 d . . .
N2 N 0.0486(5) 0.0816(2) -0.2028(2) 0.0185(8) Uani 1 1 d . . .
C1 C 0.1945(6) 0.3164(3) 0.2154(3) 0.0169(9) Uani 1 1 d . . .
C2 C 0.3386(6) 0.2886(3) 0.2611(3) 0.0188(9) Uani 1 1 d . . .
C3 C 0.4459(6) 0.2608(3) 0.2185(3) 0.0212(10) Uani 1 1 d . . .
H3 H 0.5453 0.2439 0.2484 0.025 Uiso 1 1 calc R . .
C4 C 0.4059(6) 0.2581(3) 0.1328(3) 0.0220(10) Uani 1 1 d . . .
H4 H 0.4773 0.2386 0.1032 0.026 Uiso 1 1 calc R . .
C5 C 0.2601(6) 0.2838(3) 0.0888(3) 0.0203(9) Uani 1 1 d . . .
H5 H 0.2335 0.2797 0.0296 0.024 Uiso 1 1 calc R . .
C6 C 0.1535(6) 0.3149(3) 0.1278(3) 0.0174(9) Uani 1 1 d . . .
C7 C -0.0018(6) 0.3463(3) 0.0792(3) 0.0173(9) Uani 1 1 d . . .
C8 C -0.1704(7) 0.2940(3) 0.0967(3) 0.0260(11) Uani 1 1 d . . .
H8A H -0.2679 0.3148 0.0654 0.039 Uiso 1 1 calc R . .
H8B H -0.1647 0.2990 0.1565 0.039 Uiso 1 1 calc R . .
H8C H -0.1862 0.2347 0.0795 0.039 Uiso 1 1 calc R . .
C9 C 0.0210(7) 0.4398(3) 0.1037(3) 0.0236(10) Uani 1 1 d . . .
H9A H -0.0787 0.4592 0.0725 0.035 Uiso 1 1 calc R . .
H9B H 0.1267 0.4733 0.0906 0.035 Uiso 1 1 calc R . .
H9C H 0.0296 0.4465 0.1636 0.035 Uiso 1 1 calc R . .
C10 C -0.0179(7) 0.3390(3) -0.0154(3) 0.0245(10) Uani 1 1 d . . .
H10A H -0.1177 0.3593 -0.0448 0.037 Uiso 1 1 calc R . .
H10B H -0.0336 0.2799 -0.0332 0.037 Uiso 1 1 calc R . .
H10C H 0.0874 0.3731 -0.0284 0.037 Uiso 1 1 calc R . .
C11 C 0.3755(7) 0.2831(3) 0.3508(3) 0.0222(10) Uani 1 1 d . . .
H11 H 0.4773 0.2656 0.3760 0.027 Uiso 1 1 calc R . .
C12 C 0.3354(8) 0.2809(3) 0.4898(3) 0.0288(11) Uani 1 1 d . . .
C13 C 0.5305(9) 0.2991(4) 0.5244(4) 0.0385(14) Uani 1 1 d . . .
H13A H 0.5782 0.2618 0.4950 0.058 Uiso 1 1 calc R . .
H13B H 0.5557 0.2893 0.5840 0.058 Uiso 1 1 calc R . .
H13C H 0.5830 0.3580 0.5163 0.058 Uiso 1 1 calc R . .
C14 C 0.2477(10) 0.1887(4) 0.4989(4) 0.0407(15) Uani 1 1 d . . .
H14A H 0.2933 0.1517 0.4681 0.061 Uiso 1 1 calc R . .
H14B H 0.1227 0.1791 0.4763 0.061 Uiso 1 1 calc R . .
H14C H 0.2710 0.1765 0.5579 0.061 Uiso 1 1 calc R . .
C15 C 0.2661(8) 0.3403(4) 0.5371(3) 0.0290(11) Uani 1 1 d . . .
H15A H 0.2653 0.3214 0.5939 0.035 Uiso 1 1 calc R . .
H15B H 0.3403 0.3983 0.5418 0.035 Uiso 1 1 calc R . .
C16 C 0.0047(9) 0.3779(4) 0.5408(4) 0.0399(14) Uani 1 1 d . . .
H16A H 0.0121 0.3521 0.5947 0.060 Uiso 1 1 calc R . .
H16B H -0.1170 0.3694 0.5114 0.060 Uiso 1 1 calc R . .
H16C H 0.0589 0.4384 0.5498 0.060 Uiso 1 1 calc R . .
C17 C 0.1763(7) 0.2688(3) -0.1925(3) 0.0201(9) Uani 1 1 d . . .
C18 C 0.0042(6) 0.2238(3) -0.2210(3) 0.0196(9) Uani 1 1 d . . .
C19 C -0.1236(7) 0.2681(3) -0.2510(3) 0.0214(10) Uani 1 1 d . . .
H19 H -0.2416 0.2386 -0.2690 0.026 Uiso 1 1 calc R . .
C20 C -0.0760(7) 0.3546(3) -0.2541(3) 0.0210(10) Uani 1 1 d . . .
H20 H -0.1607 0.3849 -0.2759 0.025 Uiso 1 1 calc R . .
C21 C 0.0978(6) 0.3976(3) -0.2251(3) 0.0194(9) Uani 1 1 d . . .
H21 H 0.1277 0.4572 -0.2275 0.023 Uiso 1 1 calc R . .
C22 C 0.2287(6) 0.3575(3) -0.1929(3) 0.0175(9) Uani 1 1 d . . .
C23 C 0.4174(6) 0.4062(3) -0.1605(3) 0.0187(9) Uani 1 1 d . . .
C24 C 0.4366(7) 0.5016(3) -0.1654(4) 0.0262(11) Uani 1 1 d . . .
H24A H 0.5583 0.5311 -0.1444 0.039 Uiso 1 1 calc R . .
H24B H 0.3669 0.5200 -0.1315 0.039 Uiso 1 1 calc R . .
H24C H 0.3969 0.5147 -0.2235 0.039 Uiso 1 1 calc R . .
C25 C 0.5312(7) 0.3795(3) -0.2128(4) 0.0280(11) Uani 1 1 d . . .
H25A H 0.6516 0.4110 -0.1916 0.042 Uiso 1 1 calc R . .
H25B H 0.4909 0.3916 -0.2712 0.042 Uiso 1 1 calc R . .
H25C H 0.5237 0.3190 -0.2089 0.042 Uiso 1 1 calc R . .
C26 C 0.4834(7) 0.3889(3) -0.0686(3) 0.0250(10) Uani 1 1 d . . .
H26A H 0.6041 0.4204 -0.0486 0.038 Uiso 1 1 calc R . .
H26B H 0.4756 0.3284 -0.0637 0.038 Uiso 1 1 calc R . .
H26C H 0.4126 0.4069 -0.0351 0.038 Uiso 1 1 calc R . .
C27 C -0.0501(6) 0.1327(3) -0.2224(3) 0.0201(9) Uani 1 1 d . . .
H27 H -0.1708 0.1082 -0.2396 0.024 Uiso 1 1 calc R . .
C28 C -0.0356(7) -0.0111(3) -0.2145(3) 0.0222(10) Uani 1 1 d . . .
C29 C -0.0609(8) -0.0383(3) -0.3059(3) 0.0317(12) Uani 1 1 d . . .
H29A H -0.1409 -0.0093 -0.3411 0.048 Uiso 1 1 calc R . .
H29B H -0.1087 -0.0994 -0.3143 0.048 Uiso 1 1 calc R . .
H29C H 0.0507 -0.0236 -0.3211 0.048 Uiso 1 1 calc R . .
C30 C -0.2062(7) -0.0337(3) -0.1874(4) 0.0308(12) Uani 1 1 d . . .
H30A H -0.2892 -0.0062 -0.2224 0.046 Uiso 1 1 calc R . .
H30B H -0.1861 -0.0145 -0.1290 0.046 Uiso 1 1 calc R . .
H30C H -0.2526 -0.0950 -0.1936 0.046 Uiso 1 1 calc R . .
C31 C 0.0888(7) -0.0552(3) -0.1588(3) 0.0226(10) Uani 1 1 d . . .
H31A H 0.0792 -0.0511 -0.1004 0.027 Uiso 1 1 calc R . .
H31B H 0.0610 -0.1156 -0.1772 0.027 Uiso 1 1 calc R . .
C32 C 0.3828(7) -0.0636(3) -0.1289(4) 0.0320(12) Uani 1 1 d . . .
H32A H 0.3760 -0.0746 -0.0714 0.048 Uiso 1 1 calc R . .
H32B H 0.5003 -0.0323 -0.1295 0.048 Uiso 1 1 calc R . .
H32C H 0.3545 -0.1172 -0.1616 0.048 Uiso 1 1 calc R . .
C33 C -0.382(3) 0.0559(14) 0.5080(10) 0.078(9) Uiso 0.38(2) 1 d PD A 1
H33A H -0.4667 0.0522 0.5426 0.093 Uiso 0.38(2) 1 calc PR A 1
H33B H -0.3500 0.0011 0.5085 0.093 Uiso 0.38(2) 1 calc PR A 1
C34 C -0.2805(12) 0.0627(6) 0.4611(5) 0.038(3) Uiso 0.62(2) 1 d PD A 2
H34A H -0.1966 0.0746 0.4255 0.045 Uiso 0.62(2) 1 calc PR A 2
H34B H -0.2908 0.0039 0.4777 0.045 Uiso 0.62(2) 1 calc PR A 2

loop_
_atom_site_aniso_label
_atom_site_aniso_U_11
_atom_site_aniso_U_22
_atom_site_aniso_U_33
_atom_site_aniso_U_23
_atom_site_aniso_U_13
_atom_site_aniso_U_12
Ti1 0.0220(5) 0.0180(4) 0.0157(4) 0.0018(3) 0.0030(4) 0.0080(3)
Ti2 0.0185(5) 0.0123(4) 0.0259(5) 0.0050(3) 0.0007(4) 0.0036(3)
Cl1 0.0288(7) 0.0203(6) 0.0345(7) 0.0011(5) 0.0053(6) 0.0037(5)
Cl2 0.0250(6) 0.0235(6) 0.0267(6) 0.0021(4) 0.0071(5) 0.0110(4)
Cl3 0.0324(7) 0.0180(6) 0.0324(6) 0.0028(5) -0.0036(6) 0.0044(5)
Cl4 0.0326(7) 0.0272(6) 0.0237(6) -0.0015(5) 0.0030(5) 0.0094(5)
Cl5 0.0197(6) 0.0232(6) 0.0414(7) 0.0046(5) 0.0003(6) 0.0060(4)
Cl6 0.0423(9) 0.0455(8) 0.0283(7) 0.0152(6) 0.0101(6) 0.0029(6)
Cl7 0.0911(19) 0.0673(14) 0.0654(13) 0.0116(10) 0.0125(13) 0.0241(12)
Cl8 0.0749(17) 0.0781(16) 0.0936(19) -0.0006(13) 0.0184(15) 0.0129(13)
O1 0.0211(18) 0.0286(18) 0.0191(16) 0.0022(13) 0.0034(15) 0.0132(14)
O2 0.030(2) 0.0293(19) 0.0178(16) 0.0020(13) 0.0044(16) 0.0078(15)
O3 0.0175(18) 0.0128(16) 0.044(2) 0.0061(14) -0.0043(17) 0.0026(13)
O4 0.0222(19) 0.0134(15) 0.0271(17) 0.0039(12) 0.0036(15) 0.0055(12)
N1 0.023(2) 0.0204(19) 0.0158(18) 0.0013(14) -0.0034(17) 0.0086(16)
N2 0.021(2) 0.0118(18) 0.0194(18) 0.0028(14) 0.0002(17) 0.0017(14)
C1 0.018(2) 0.014(2) 0.020(2) 0.0022(16) 0.0047(19) 0.0050(16)
C2 0.016(2) 0.015(2) 0.025(2) 0.0005(17) 0.002(2) 0.0041(16)
C3 0.016(2) 0.014(2) 0.033(3) 0.0018(18) 0.005(2) 0.0037(16)
C4 0.020(2) 0.016(2) 0.034(3) 0.0010(18) 0.014(2) 0.0034(17)
C5 0.022(3) 0.014(2) 0.025(2) 0.0020(17) 0.010(2) 0.0019(17)
C6 0.016(2) 0.013(2) 0.021(2) 0.0033(16) 0.0042(19) 0.0008(16)
C7 0.016(2) 0.018(2) 0.017(2) 0.0041(16) 0.0042(19) 0.0028(17)
C8 0.017(3) 0.032(3) 0.025(2) 0.008(2) 0.004(2) 0.0002(19)
C9 0.027(3) 0.020(2) 0.025(2) 0.0049(18) 0.004(2) 0.0111(19)
C10 0.025(3) 0.029(3) 0.018(2) 0.0035(18) 0.004(2) 0.005(2)
C11 0.018(3) 0.017(2) 0.028(2) 0.0013(18) -0.003(2) 0.0059(17)
C12 0.034(3) 0.030(3) 0.020(2) 0.0032(19) -0.003(2) 0.011(2)
C13 0.037(4) 0.046(3) 0.029(3) -0.002(2) -0.008(3) 0.018(3)
C14 0.057(4) 0.030(3) 0.027(3) 0.012(2) -0.004(3) 0.009(3)
C15 0.033(3) 0.034(3) 0.017(2) 0.000(2) 0.000(2) 0.010(2)
C16 0.047(4) 0.057(4) 0.022(3) -0.002(2) 0.015(3) 0.018(3)
C17 0.021(3) 0.014(2) 0.024(2) 0.0051(17) 0.004(2) 0.0055(17)
C18 0.020(2) 0.015(2) 0.024(2) 0.0043(17) 0.006(2) 0.0048(17)
C19 0.020(2) 0.020(2) 0.026(2) 0.0042(18) 0.006(2) 0.0064(18)
C20 0.023(3) 0.020(2) 0.023(2) 0.0057(18) 0.008(2) 0.0103(18)
C21 0.025(3) 0.013(2) 0.024(2) 0.0041(16) 0.010(2) 0.0058(17)
C22 0.020(2) 0.013(2) 0.019(2) 0.0028(16) 0.0054(19) 0.0024(16)
C23 0.018(2) 0.015(2) 0.022(2) 0.0036(17) 0.005(2) 0.0033(17)
C24 0.021(3) 0.017(2) 0.036(3) 0.0055(19) 0.002(2) -0.0003(18)
C25 0.023(3) 0.026(3) 0.035(3) -0.002(2) 0.011(2) 0.0020(19)
C26 0.021(3) 0.026(2) 0.023(2) 0.0056(19) 0.001(2) 0.0000(19)
C27 0.015(2) 0.020(2) 0.022(2) 0.0025(17) -0.001(2) 0.0011(17)
C28 0.024(3) 0.011(2) 0.029(2) 0.0019(17) 0.002(2) 0.0020(17)
C29 0.035(3) 0.027(3) 0.027(3) -0.003(2) -0.004(2) 0.007(2)
C30 0.025(3) 0.016(2) 0.047(3) 0.004(2) 0.007(3) 0.0003(19)
C31 0.021(3) 0.014(2) 0.030(2) 0.0048(18) 0.003(2) 0.0020(17)
C32 0.025(3) 0.020(2) 0.052(3) 0.013(2) 0.007(3) 0.010(2)

loop_
_atom_type_symbol
_atom_type_description
_atom_type_scat_dispersion_real
_atom_type_scat_dispersion_imag
_atom_type_scat_source
C C 0.0033 0.0016 'International Tables Vol C Tables 4.2.6.8 and 6.1.1.4'
H H 0.0000 0.0000 'International Tables Vol C Tables 4.2.6.8 and 6.1.1.4'
N N 0.0061 0.0033 'International Tables Vol C Tables 4.2.6.8 and 6.1.1.4'
O O 0.0106 0.0060 'International Tables Vol C Tables 4.2.6.8 and 6.1.1.4'
Cl Cl 0.1484 0.1585 'International Tables Vol C Tables 4.2.6.8 and 6.1.1.4'
Ti Ti 0.2776 0.4457 'International Tables Vol C Tables 4.2.6.8 and 6.1.1.4'

loop_
_geom_angle_atom_site_label_1
_geom_angle_atom_site_label_2
_geom_angle_atom_site_label_3
_geom_angle
O1 Ti1 O2 158.81(16)
O1 Ti1 N1 84.71(16)
O2 Ti1 N1 74.13(15)
O1 Ti1 Cl2 104.69(12)
O2 Ti1 Cl2 96.49(11)
N1 Ti1 Cl2 170.58(12)
O1 Ti1 Cl1 94.02(13)
O2 Ti1 Cl1 85.59(11)
N1 Ti1 Cl1 86.10(12)
Cl2 Ti1 Cl1 92.38(6)
O1 Ti1 Cl3 91.83(12)
O2 Ti1 Cl3 87.39(11)
N1 Ti1 Cl3 90.15(12)
Cl2 Ti1 Cl3 90.30(6)
Cl1 Ti1 Cl3 172.73(6)
O3 Ti2 O4 158.48(16)
O3 Ti2 N2 84.29(16)
O4 Ti2 N2 74.25(14)
O3 Ti2 Cl5 102.87(12)
O4 Ti2 Cl5 98.63(11)
N2 Ti2 Cl5 172.60(11)
O3 Ti2 Cl4 95.22(14)
O4 Ti2 Cl4 84.68(10)
N2 Ti2 Cl4 85.03(11)
Cl5 Ti2 Cl4 92.40(6)
O3 Ti2 Cl6 93.61(14)
O4 Ti2 Cl6 84.96(11)
N2 Ti2 Cl6 90.05(12)
Cl5 Ti2 Cl6 91.32(6)
Cl4 Ti2 Cl6 169.41(6)
C33 Cl7 C34 42.1(10)
C34 Cl8 C33 41.5(9)
C1 O1 Ti1 143.8(3)
C15 O2 C16 110.9(4)
C15 O2 Ti1 115.8(3)
C16 O2 Ti1 122.8(3)
C17 O3 Ti2 143.5(3)
C31 O4 C32 111.2(4)
C31 O4 Ti2 115.6(3)
C32 O4 Ti2 122.8(3)
C11 N1 C12 118.1(4)
C11 N1 Ti1 124.1(3)
C12 N1 Ti1 117.8(3)
C27 N2 C28 117.3(4)
C27 N2 Ti2 124.8(3)
C28 N2 Ti2 117.9(3)
O1 C1 C6 121.0(4)
O1 C1 C2 117.0(4)
C6 C1 C2 121.9(4)
C3 C2 C1 119.4(5)
C3 C2 C11 117.6(5)
C1 C2 C11 122.9(4)
C4 C3 C2 119.2(5)
C4 C3 H3 120.4
C2 C3 H3 120.4
C3 C4 C5 120.4(4)
C3 C4 H4 119.8
C5 C4 H4 119.8
C6 C5 C4 122.8(5)
C6 C5 H5 118.6
C4 C5 H5 118.6
C5 C6 C1 116.2(5)
C5 C6 C7 122.5(4)
C1 C6 C7 121.3(4)
C8 C7 C6 110.5(4)
C8 C7 C9 109.7(4)
C6 C7 C9 110.1(4)
C8 C7 C10 107.9(4)
C6 C7 C10 111.2(4)
C9 C7 C10 107.4(4)
C7 C8 H8A 109.5
C7 C8 H8B 109.5
H8A C8 H8B 109.5
C7 C8 H8C 109.5
H8A C8 H8C 109.5
H8B C8 H8C 109.5
C7 C9 H9A 109.5
C7 C9 H9B 109.5
H9A C9 H9B 109.5
C7 C9 H9C 109.5
H9A C9 H9C 109.5
H9B C9 H9C 109.5
C7 C10 H10A 109.5
C7 C10 H10B 109.5
H10A C10 H10B 109.5
C7 C10 H10C 109.5
H10A C10 H10C 109.5
H10B C10 H10C 109.5
N1 C11 C2 126.9(5)
N1 C11 H11 116.6
C2 C11 H11 116.6
N1 C12 C13 113.4(5)
N1 C12 C15 105.4(4)
C13 C12 C15 107.8(5)
N1 C12 C14 108.0(4)
C13 C12 C14 111.5(5)
C15 C12 C14 110.6(5)
C12 C13 H13A 109.5
C12 C13 H13B 109.5
H13A C13 H13B 109.5
C12 C13 H13C 109.5
H13A C13 H13C 109.5
H13B C13 H13C 109.5
C12 C14 H14A 109.5
C12 C14 H14B 109.5
H14A C14 H14B 109.5
C12 C14 H14C 109.5
H14A C14 H14C 109.5
H14B C14 H14C 109.5
O2 C15 C12 107.7(4)
O2 C15 H15A 110.2
C12 C15 H15A 110.2
O2 C15 H15B 110.2
C12 C15 H15B 110.2
H15A C15 H15B 108.5
O2 C16 H16A 109.5
O2 C16 H16B 109.5
H16A C16 H16B 109.5
O2 C16 H16C 109.5
H16A C16 H16C 109.5
H16B C16 H16C 109.5
O3 C17 C18 117.3(4)
O3 C17 C22 119.9(4)
C18 C17 C22 122.7(4)
C17 C18 C19 119.2(4)
C17 C18 C27 123.0(4)
C19 C18 C27 117.7(4)
C20 C19 C18 119.5(5)
C20 C19 H19 120.3
C18 C19 H19 120.3
C19 C20 C21 119.7(4)
C19 C20 H20 120.1
C21 C20 H20 120.1
C22 C21 C20 123.3(4)
C22 C21 H21 118.3
C20 C21 H21 118.3
C21 C22 C17 115.5(4)
C21 C22 C23 122.2(4)
C17 C22 C23 122.3(4)
C22 C23 C24 111.3(4)
C22 C23 C26 110.2(4)
C24 C23 C26 107.6(4)
C22 C23 C25 110.1(4)
C24 C23 C25 108.3(4)
C26 C23 C25 109.4(4)
C23 C24 H24A 109.5
C23 C24 H24B 109.5
H24A C24 H24B 109.5
C23 C24 H24C 109.5
H24A C24 H24C 109.5
H24B C24 H24C 109.5
C23 C25 H25A 109.5
C23 C25 H25B 109.5
H25A C25 H25B 109.5
C23 C25 H25C 109.5
H25A C25 H25C 109.5
H25B C25 H25C 109.5
C23 C26 H26A 109.5
C23 C26 H26B 109.5
H26A C26 H26B 109.5
C23 C26 H26C 109.5
H26A C26 H26C 109.5
H26B C26 H26C 109.5
N2 C27 C18 126.6(4)
N2 C27 H27 116.7
C18 C27 H27 116.7
N2 C28 C31 106.5(4)
N2 C28 C29 108.1(4)
C31 C28 C29 110.3(4)
N2 C28 C30 112.7(4)
C31 C28 C30 107.6(4)
C29 C28 C30 111.5(5)
C28 C29 H29A 109.5
C28 C29 H29B 109.5
H29A C29 H29B 109.5
C28 C29 H29C 109.5
H29A C29 H29C 109.5
H29B C29 H29C 109.5
C28 C30 H30A 109.5
C28 C30 H30B 109.5
H30A C30 H30B 109.5
C28 C30 H30C 109.5
H30A C30 H30C 109.5
H30B C30 H30C 109.5
O4 C31 C28 107.9(4)
O4 C31 H31A 110.1
C28 C31 H31A 110.1
O4 C31 H31B 110.1
C28 C31 H31B 110.1
H31A C31 H31B 108.4
O4 C32 H32A 109.5
O4 C32 H32B 109.5
H32A C32 H32B 109.5
O4 C32 H32C 109.5
H32A C32 H32C 109.5
H32B C32 H32C 109.5
Cl7 C33 Cl8 113.7(11)
Cl7 C33 H33A 108.8
Cl8 C33 H33A 108.8
Cl7 C33 H33B 108.8
Cl8 C33 H33B 108.8
H33A C33 H33B 107.7
Cl8 C34 Cl7 111.5(6)
Cl8 C34 H34A 109.3
Cl7 C34 H34A 109.3
Cl8 C34 H34B 109.3
Cl7 C34 H34B 109.3
H34A C34 H34B 108.0

loop_
_geom_bond_atom_site_label_1
_geom_bond_atom_site_label_2
_geom_bond_distance
Ti1 O1 1.785(3)
Ti1 O2 2.122(4)
Ti1 N1 2.167(4)
Ti1 Cl2 2.2895(15)
Ti1 Cl1 2.3291(15)
Ti1 Cl3 2.3363(15)
Ti2 O3 1.783(3)
Ti2 O4 2.124(3)
Ti2 N2 2.160(4)
Ti2 Cl5 2.2892(16)
Ti2 Cl4 2.3234(15)
Ti2 Cl6 2.3293(17)
Cl7 C33 1.695(15)
Cl7 C34 1.772(9)
Cl8 C34 1.744(9)
Cl8 C33 1.776(15)
O1 C1 1.342(6)
O2 C15 1.436(7)
O2 C16 1.451(7)
O3 C17 1.355(6)
O4 C31 1.441(6)
O4 C32 1.445(6)
N1 C11 1.295(7)
N1 C12 1.493(6)
N2 C27 1.286(6)
N2 C28 1.501(6)
C1 C6 1.407(6)
C1 C2 1.417(7)
C2 C3 1.398(7)
C2 C11 1.450(7)
C3 C4 1.376(7)
C3 H3 0.9500
C4 C5 1.403(7)
C4 H4 0.9500
C5 C6 1.382(7)
C5 H5 0.9500
C6 C7 1.537(7)
C7 C8 1.534(6)
C7 C9 1.537(6)
C7 C10 1.541(6)
C8 H8A 0.9800
C8 H8B 0.9800
C8 H8C 0.9800
C9 H9A 0.9800
C9 H9B 0.9800
C9 H9C 0.9800
C10 H10A 0.9800
C10 H10B 0.9800
C10 H10C 0.9800
C11 H11 0.9500
C12 C13 1.524(9)
C12 C15 1.530(8)
C12 C14 1.532(8)
C13 H13A 0.9800
C13 H13B 0.9800
C13 H13C 0.9800
C14 H14A 0.9800
C14 H14B 0.9800
C14 H14C 0.9800
C15 H15A 0.9900
C15 H15B 0.9900
C16 H16A 0.9800
C16 H16B 0.9800
C16 H16C 0.9800
C17 C18 1.398(7)
C17 C22 1.412(6)
C18 C19 1.408(7)
C18 C27 1.449(6)
C19 C20 1.381(7)
C19 H19 0.9500
C20 C21 1.402(7)
C20 H20 0.9500
C21 C22 1.389(7)
C21 H21 0.9500
C22 C23 1.532(7)
C23 C24 1.533(6)
C23 C26 1.540(7)
C23 C25 1.541(7)
C24 H24A 0.9800
C24 H24B 0.9800
C24 H24C 0.9800
C25 H25A 0.9800
C25 H25B 0.9800
C25 H25C 0.9800
C26 H26A 0.9800
C26 H26B 0.9800
C26 H26C 0.9800
C27 H27 0.9500
C28 C31 1.523(7)
C28 C29 1.528(7)
C28 C30 1.529(7)
C29 H29A 0.9800
C29 H29B 0.9800
C29 H29C 0.9800
C30 H30A 0.9800
C30 H30B 0.9800
C30 H30C 0.9800
C31 H31A 0.9900
C31 H31B 0.9900
C32 H32A 0.9800
C32 H32B 0.9800
C32 H32C 0.9800
C33 H33A 0.9900
C33 H33B 0.9900
C34 H34A 0.9900
C34 H34B 0.9900

loop_
_geom_torsion_atom_site_label_1
_geom_torsion_atom_site_label_2
_geom_torsion_atom_site_label_3
_geom_torsion_atom_site_label_4
_geom_torsion
O2 Ti1 O1 C1 3.8(9)
N1 Ti1 O1 C1 6.2(5)
Cl2 Ti1 O1 C1 -174.5(5)
Cl1 Ti1 O1 C1 91.9(5)
Cl3 Ti1 O1 C1 -83.7(5)
O1 Ti1 O2 C15 27.8(6)
N1 Ti1 O2 C15 25.2(3)
Cl2 Ti1 O2 C15 -153.8(3)
Cl1 Ti1 O2 C15 -61.9(3)
Cl3 Ti1 O2 C15 116.1(3)
O1 Ti1 O2 C16 169.5(5)
N1 Ti1 O2 C16 166.9(5)
Cl2 Ti1 O2 C16 -12.2(4)
Cl1 Ti1 O2 C16 79.7(4)
Cl3 Ti1 O2 C16 -102.2(4)
O4 Ti2 O3 C17 -3.1(9)
N2 Ti2 O3 C17 -7.4(6)
Cl5 Ti2 O3 C17 174.5(6)
Cl4 Ti2 O3 C17 -91.9(6)
Cl6 Ti2 O3 C17 82.3(6)
O3 Ti2 O4 C31 -31.5(6)
N2 Ti2 O4 C31 -27.1(3)
Cl5 Ti2 O4 C31 150.9(3)
Cl4 Ti2 O4 C31 59.2(3)
Cl6 Ti2 O4 C31 -118.6(3)
O3 Ti2 O4 C32 -173.4(5)
N2 Ti2 O4 C32 -169.0(4)
Cl5 Ti2 O4 C32 9.0(4)
Cl4 Ti2 O4 C32 -82.7(4)
Cl6 Ti2 O4 C32 99.5(4)
O1 Ti1 N1 C11 2.5(4)
O2 Ti1 N1 C11 -178.4(4)
Cl2 Ti1 N1 C11 -172.9(5)
Cl1 Ti1 N1 C11 -91.9(4)
Cl3 Ti1 N1 C11 94.4(4)
O1 Ti1 N1 C12 -176.9(4)
O2 Ti1 N1 C12 2.2(3)
Cl2 Ti1 N1 C12 7.7(10)
Cl1 Ti1 N1 C12 88.7(3)
Cl3 Ti1 N1 C12 -85.1(3)
O3 Ti2 N2 C27 0.1(4)
O4 Ti2 N2 C27 -178.2(4)
Cl5 Ti2 N2 C27 165.8(7)
Cl4 Ti2 N2 C27 95.9(4)
Cl6 Ti2 N2 C27 -93.5(4)
O3 Ti2 N2 C28 -179.8(4)
O4 Ti2 N2 C28 1.8(3)
Cl5 Ti2 N2 C28 -14.1(11)
Cl4 Ti2 N2 C28 -84.1(3)
Cl6 Ti2 N2 C28 86.6(3)
Ti1 O1 C1 C6 169.5(4)
Ti1 O1 C1 C2 -10.4(8)
O1 C1 C2 C3 -178.6(4)
C6 C1 C2 C3 1.5(7)
O1 C1 C2 C11 5.0(7)
C6 C1 C2 C11 -174.9(4)
C1 C2 C3 C4 -2.3(7)
C11 C2 C3 C4 174.3(4)
C2 C3 C4 C5 0.7(7)
C3 C4 C5 C6 1.8(7)
C4 C5 C6 C1 -2.5(7)
C4 C5 C6 C7 177.5(4)
O1 C1 C6 C5 -179.0(4)
C2 C1 C6 C5 0.8(6)
O1 C1 C6 C7 0.9(6)
C2 C1 C6 C7 -179.2(4)
C5 C6 C7 C8 119.2(5)
C1 C6 C7 C8 -60.8(6)
C5 C6 C7 C9 -119.5(5)
C1 C6 C7 C9 60.6(5)
C5 C6 C7 C10 -0.6(6)
C1 C6 C7 C10 179.4(4)
C12 N1 C11 C2 173.6(4)
Ti1 N1 C11 C2 -5.8(7)
C3 C2 C11 N1 -174.4(5)
C1 C2 C11 N1 2.1(8)
C11 N1 C12 C13 37.2(6)
Ti1 N1 C12 C13 -143.4(4)
C11 N1 C12 C15 154.9(5)
Ti1 N1 C12 C15 -25.6(5)
C11 N1 C12 C14 -86.9(6)
Ti1 N1 C12 C14 92.5(5)
C16 O2 C15 C12 167.0(5)
Ti1 O2 C15 C12 -47.0(5)
N1 C12 C15 O2 43.9(6)
C13 C12 C15 O2 165.4(4)
C14 C12 C15 O2 -72.5(5)
Ti2 O3 C17 C18 9.0(8)
Ti2 O3 C17 C22 -171.4(4)
O3 C17 C18 C19 179.3(4)
C22 C17 C18 C19 -0.3(7)
O3 C17 C18 C27 -1.7(7)
C22 C17 C18 C27 178.7(4)
C17 C18 C19 C20 1.9(7)
C27 C18 C19 C20 -177.2(4)
C18 C19 C20 C21 -1.9(7)
C19 C20 C21 C22 0.3(7)
C20 C21 C22 C17 1.2(7)
C20 C21 C22 C23 -179.2(4)
O3 C17 C22 C21 179.2(4)
C18 C17 C22 C21 -1.2(7)
O3 C17 C22 C23 -0.4(7)
C18 C17 C22 C23 179.2(4)
C21 C22 C23 C24 2.4(6)
C17 C22 C23 C24 -178.0(4)
C21 C22 C23 C26 121.6(5)
C17 C22 C23 C26 -58.8(6)
C21 C22 C23 C25 -117.7(5)
C17 C22 C23 C25 61.9(6)
C28 N2 C27 C18 -176.0(5)
Ti2 N2 C27 C18 4.1(7)
C17 C18 C27 N2 -3.8(8)
C19 C18 C27 N2 175.2(5)
C27 N2 C28 C31 -159.2(4)
Ti2 N2 C28 C31 20.8(5)
C27 N2 C28 C29 82.3(5)
Ti2 N2 C28 C29 -97.8(4)
C27 N2 C28 C30 -41.4(6)
Ti2 N2 C28 C30 138.6(4)
C32 O4 C31 C28 -167.2(4)
Ti2 O4 C31 C28 46.6(5)
N2 C28 C31 O4 -40.8(5)
C29 C28 C31 O4 76.3(5)
C30 C28 C31 O4 -161.9(4)
C34 Cl7 C33 Cl8 -55.1(11)
C34 Cl8 C33 Cl7 57.4(12)
C33 Cl8 C34 Cl7 -52.5(11)
C33 Cl7 C34 Cl8 55.2(12)
